data_4347594
loop_
_publ_author_name
'Shankar, Bhaskaran'
'Marimuthu, Rajendiran'
'Deval Sathiyashivan, Shankar'
'Sathiyendiran, Malaichamy'

_publ_section_title
;
 Spheroid Metallacycles and Metallocavitands with Calixarene- and/or
 Cleft-Shaped Receptors on the Surface.
;
_journal_issue 9
_journal_name_full 'Inorganic chemistry'
_journal_page_first 4537
_journal_page_last 4544
_journal_paper_doi 10.1021/acs.inorgchem.6b00371
_journal_volume 55
_journal_year 2016
_chemical_formula_moiety 'C162 H96 N24 O18 Re6, C7 H8'
_chemical_formula_sum 'C169 H104 N24 O18 Re6'
_chemical_formula_weight 3875.96
_space_group_crystal_system monoclinic
_space_group_IT_number 14
_space_group_name_Hall '-P 2ybc'
_space_group_name_H-M_alt 'P 1 21/c 1'
_atom_sites_solution_hydrogens geom
_audit_creation_method SHELXL-2014/7
_cell_angle_alpha 90
_cell_angle_beta 102.1180(10)
_cell_angle_gamma 90
_cell_formula_units_Z 4
_cell_length_a 18.1372(15)
_cell_length_b 25.086(2)
_cell_length_c 33.454(3)
_cell_measurement_reflns_used 8512
_cell_measurement_temperature 100(2)
_cell_measurement_theta_max 22.81
_cell_measurement_theta_min 2.16
_cell_volume 14882(2)
_computing_cell_refinement 'Bruker SMART'
_computing_data_collection 'Bruker SMART'
_computing_data_reduction 'Bruker SAINT'
_computing_molecular_graphics 'Bruker SHELXTL'
_computing_publication_material 'Bruker SHELXTL'
_computing_structure_refinement 'SHELXL-2014/7 (Sheldrick, 2014)'
_computing_structure_solution 'Bruker SHELXTL'
_diffrn_ambient_temperature 100(2)
_diffrn_measured_fraction_theta_full 1.000
_diffrn_measured_fraction_theta_max 0.998
_diffrn_measurement_device_type 'CCD area detector'
_diffrn_measurement_method 'phi and omega scans'
_diffrn_radiation_type MoK\a
_diffrn_radiation_wavelength 0.71073
_diffrn_reflns_av_R_equivalents 0.0909
_diffrn_reflns_av_unetI/netI 0.0753
_diffrn_reflns_Laue_measured_fraction_full 1.000
_diffrn_reflns_Laue_measured_fraction_max 0.998
_diffrn_reflns_limit_h_max 22
_diffrn_reflns_limit_h_min -22
_diffrn_reflns_limit_k_max 31
_diffrn_reflns_limit_k_min -31
_diffrn_reflns_limit_l_max 41
_diffrn_reflns_limit_l_min -41
_diffrn_reflns_number 158802
_diffrn_reflns_point_group_measured_fraction_full 1.000
_diffrn_reflns_point_group_measured_fraction_max 0.998
_diffrn_reflns_theta_full 25.242
_diffrn_reflns_theta_max 26.446
_diffrn_reflns_theta_min 1.148
_diffrn_source 'sealed tube'
_exptl_absorpt_coefficient_mu 4.937
_exptl_absorpt_correction_type none
_exptl_crystal_colour colourless
_exptl_crystal_density_diffrn 1.730
_exptl_crystal_description block
_exptl_crystal_F_000 7520
_exptl_crystal_size_max 0.150
_exptl_crystal_size_mid 0.080
_exptl_crystal_size_min 0.070
_platon_squeeze_details
;
;
_refine_diff_density_max 6.530
_refine_diff_density_min -3.580
_refine_diff_density_rms 0.221
_refine_ls_extinction_method none
_refine_ls_goodness_of_fit_ref 1.040
_refine_ls_hydrogen_treatment constr
_refine_ls_matrix_type full
_refine_ls_number_parameters 1860
_refine_ls_number_reflns 30641
_refine_ls_number_restraints 2
_refine_ls_restrained_S_all 1.040
_refine_ls_R_factor_all 0.1058
_refine_ls_R_factor_gt 0.0714
_refine_ls_shift/su_max 0.001
_refine_ls_shift/su_mean 0.000
_refine_ls_structure_factor_coef Fsqd
_refine_ls_weighting_details 'w=1/[\s^2^(Fo^2^)+(0.0933P)^2^+61.6389P] where P=(Fo^2^+2Fc^2^)/3'
_refine_ls_weighting_scheme calc
_refine_ls_wR_factor_gt 0.1676
_refine_ls_wR_factor_ref 0.1835
_reflns_Friedel_coverage 0.000
_reflns_number_gt 21009
_reflns_number_total 30641
_reflns_threshold_expression 'I > 2\s(I)'
_cod_data_source_file ic6b00371_si_002.cif
_cod_data_source_block Complex3
_cod_original_sg_symbol_H-M 'P 21/c'
_cod_database_code 4347594
_shelx_shelxl_version_number 2014/7
_shelx_space_group_comment
;
The symmetry employed for this shelxl refinement is uniquely defined
by the following loop, which should always be used as a source of
symmetry information in preference to the above space-group names.
They are only intended as comments.
;
_shelx_estimated_absorpt_t_min 0.525
_shelx_estimated_absorpt_t_max 0.724

loop_
_space_group_symop_operation_xyz
'x, y, z'
'-x, y+1/2, -z+1/2'
'-x, -y, -z'
'x, -y-1/2, z-1/2'

loop_
_atom_site_label
_atom_site_type_symbol
_atom_site_fract_x
_atom_site_fract_y
_atom_site_fract_z
_atom_site_U_iso_or_equiv
_atom_site_adp_type
_atom_site_occupancy
_atom_site_site_symmetry_order
_atom_site_calc_flag
_atom_site_refinement_flags_posn
_atom_site_refinement_flags_adp
C2 C 0.2493(10) 0.5853(6) 0.3689(5) 0.073(4) Uani 1 1 d . .
H2 H 0.2024 0.5787 0.3507 0.088 Uiso 1 1 calc R U
C3 C 0.3013(10) 0.5461(6) 0.3779(4) 0.074(4) Uani 1 1 d . .
H3 H 0.2899 0.5120 0.3657 0.088 Uiso 1 1 calc R U
C4 C 0.3684(10) 0.5533(5) 0.4034(4) 0.069(4) Uani 1 1 d . .
H4 H 0.4042 0.5252 0.4078 0.083 Uiso 1 1 calc R U
C5 C 0.2644(8) 0.6337(5) 0.3861(4) 0.056(3) Uani 1 1 d . .
H5 H 0.2280 0.6612 0.3787 0.068 Uiso 1 1 calc R U
C6 C 0.3298(7) 0.6455(5) 0.4137(4) 0.048(3) Uani 1 1 d . .
C7 C 0.3865(9) 0.6039(5) 0.4245(4) 0.061(4) Uani 1 1 d . .
C8 C 0.3448(7) 0.6945(4) 0.4336(3) 0.043(3) Uani 1 1 d . .
H8 H 0.3111 0.7235 0.4257 0.051 Uiso 1 1 calc R U
C9 C 0.4517(9) 0.6112(5) 0.4554(4) 0.065(4) Uani 1 1 d . .
H9 H 0.4883 0.5838 0.4624 0.078 Uiso 1 1 calc R U
C10 C 0.4073(8) 0.7016(5) 0.4642(3) 0.048(3) Uani 1 1 d . .
C11 C 0.4597(7) 0.6597(5) 0.4748(3) 0.050(3) Uani 1 1 d . .
C12 C 0.4896(6) 0.7257(5) 0.5171(3) 0.040(3) Uani 1 1 d . .
H12 H 0.5134 0.7458 0.5404 0.048 Uiso 1 1 calc R U
C13 C 0.9100(10) 0.6488(10) 0.4907(4) 0.117(8) Uani 1 1 d . .
H13 H 0.9012 0.6118 0.4937 0.140 Uiso 1 1 calc R U
C14 C 0.9763(12) 0.6694(10) 0.4762(5) 0.122(3) Uani 1 1 d . .
H14 H 1.0098 0.6448 0.4676 0.146 Uiso 1 1 calc R U
C15 C 0.9913(12) 0.7251(10) 0.4746(5) 0.122(3) Uani 1 1 d . .
H15 H 1.0366 0.7369 0.4674 0.146 Uiso 1 1 calc R U
C16 C 0.9419(11) 0.7608(10) 0.4831(5) 0.122(3) Uani 1 1 d . .
H16 H 0.9511 0.7977 0.4798 0.146 Uiso 1 1 calc R U
C17 C 0.8761(12) 0.7455(10) 0.4971(5) 0.122(3) Uani 1 1 d . .
C18 C 0.8597(12) 0.6896(10) 0.4999(6) 0.122(3) Uani 1 1 d . .
C19 C 0.7931(11) 0.6720(10) 0.5121(5) 0.122(3) Uani 1 1 d . .
H19 H 0.7816 0.6352 0.5135 0.146 Uiso 1 1 calc R U
C20 C 0.7466(7) 0.7107(6) 0.5218(3) 0.057(4) Uani 1 1 d . .
C21 C 0.7642(7) 0.7650(6) 0.5201(3) 0.056(3) Uani 1 1 d . .
C22 C 0.6662(7) 0.7565(5) 0.5463(3) 0.048(3) Uani 1 1 d . .
H22 H 0.6267 0.7654 0.5598 0.057 Uiso 1 1 calc R U
C23 C 0.5242(9) 1.0707(5) 0.3961(4) 0.059(4) Uani 1 1 d . .
H23 H 0.5426 1.1018 0.3851 0.071 Uiso 1 1 calc R U
C24 C 0.4508(8) 1.0546(5) 0.3813(4) 0.054(3) Uani 1 1 d . .
H24 H 0.4192 1.0746 0.3604 0.065 Uiso 1 1 calc R U
C25 C 0.4233(7) 1.0104(4) 0.3964(3) 0.042(3) Uani 1 1 d . .
H25 H 0.3732 0.9990 0.3854 0.050 Uiso 1 1 calc R U
C26 C 0.4689(6) 0.9811(4) 0.4285(3) 0.040(3) Uani 1 1 d . .
C27 C 0.5449(7) 0.9967(4) 0.4425(3) 0.041(3) Uani 1 1 d . .
C28 C 0.5713(8) 1.0425(5) 0.4265(3) 0.051(3) Uani 1 1 d . .
H28 H 0.6216 1.0543 0.4366 0.062 Uiso 1 1 calc R U
C29 C 0.5919(7) 0.9677(5) 0.4736(3) 0.047(3) Uani 1 1 d . .
H29 H 0.6428 0.9779 0.4835 0.057 Uiso 1 1 calc R U
C30 C 0.4393(6) 0.9361(4) 0.4458(3) 0.037(2) Uani 1 1 d . .
H30 H 0.3885 0.9253 0.4361 0.045 Uiso 1 1 calc R U
C32 C 0.4854(6) 0.9089(4) 0.4763(3) 0.035(2) Uani 1 1 d . .
C33 C 0.5619(6) 0.9237(4) 0.4893(3) 0.039(3) Uani 1 1 d . .
C34 C 0.5386(7) 0.8562(4) 0.5242(3) 0.040(3) Uani 1 1 d . .
H34 H 0.5439 0.8293 0.5445 0.048 Uiso 1 1 calc R U
C35 C 0.5472(8) 0.5777(6) 0.5511(4) 0.056(4) Uani 1 1 d . .
C36 C 0.6965(7) 0.6016(5) 0.5795(3) 0.051(3) Uani 1 1 d . .
C37 C 0.5926(7) 0.6636(5) 0.5978(3) 0.049(3) Uani 1 1 d . .
C38 C 0.7019(6) 0.8637(5) 0.6028(3) 0.041(3) Uani 1 1 d . .
C39 C 0.7221(6) 0.9562(7) 0.5620(3) 0.054(4) Uani 1 1 d . .
C40 C 0.8213(7) 0.8779(5) 0.5716(3) 0.047(3) Uani 1 1 d . .
C41 C 0.3648(5) 0.8131(4) 0.5479(3) 0.033(2) Uani 1 1 d . .
C42 C 0.3096(6) 0.8836(4) 0.4903(3) 0.040(3) Uani 1 1 d . .
C43 C 0.2729(7) 0.7825(4) 0.4817(3) 0.039(3) Uani 1 1 d . .
C44 C 0.2167(7) 0.8440(5) 0.2694(4) 0.055(3) Uani 1 1 d . .
H44 H 0.2424 0.8392 0.2477 0.066 Uiso 1 1 calc R U
C45 C 0.1434(8) 0.8541(7) 0.2606(4) 0.080(5) Uani 1 1 d . .
H45 H 0.1178 0.8582 0.2330 0.096 Uiso 1 1 calc R U
C46 C 0.1033(8) 0.8589(9) 0.2923(5) 0.108(7) Uani 1 1 d . .
H46 H 0.0504 0.8651 0.2860 0.129 Uiso 1 1 calc R U
C046 C 0.8278(7) 0.7819(7) 0.5058(4) 0.074(5) Uani 1 1 d . .
H046 H 0.8365 0.8188 0.5023 0.088 Uiso 1 1 calc R U
C47 C 0.1400(7) 0.8547(6) 0.3317(4) 0.065(4) Uani 1 1 d . .
H47 H 0.1127 0.8591 0.3528 0.078 Uiso 1 1 calc R U
C48 C 0.2169(7) 0.8441(5) 0.3422(3) 0.047(3) Uani 1 1 d . .
C49 C 0.2573(6) 0.8402(5) 0.3098(3) 0.045(3) Uani 1 1 d . .
C50 C 0.3349(6) 0.8306(5) 0.3190(3) 0.041(3) Uani 1 1 d . .
H50 H 0.3626 0.8276 0.2980 0.049 Uiso 1 1 calc R U
C51 C 0.3698(6) 0.8257(4) 0.3591(3) 0.035(2) Uani 1 1 d . .
C52 C 0.3313(6) 0.8285(4) 0.3909(3) 0.034(2) Uani 1 1 d . .
C53 C 0.2559(7) 0.8386(4) 0.3837(3) 0.043(3) Uani 1 1 d . .
H53 H 0.2301 0.8418 0.4056 0.052 Uiso 1 1 calc R U
C54 C 0.4491(6) 0.8132(4) 0.4182(3) 0.029(2) Uani 1 1 d . .
H54 H 0.4947 0.8073 0.4376 0.034 Uiso 1 1 calc R U
C56 C 0.6786(12) 0.4165(7) 0.4178(5) 0.103(6) Uani 1 1 d . .
H56 H 0.6707 0.4148 0.3889 0.123 Uiso 1 1 calc R U
C57 C 0.7008(13) 0.3712(7) 0.4398(5) 0.105(7) Uani 1 1 d . .
H57 H 0.7035 0.3383 0.4262 0.126 Uiso 1 1 calc R U
C58 C 0.7193(12) 0.3739(7) 0.4823(5) 0.101(7) Uani 1 1 d . .
H58 H 0.7386 0.3432 0.4976 0.121 Uiso 1 1 calc R U
C59 C 0.7097(11) 0.4214(6) 0.5028(4) 0.088(6) Uani 1 1 d . .
H59 H 0.7224 0.4229 0.5318 0.106 Uiso 1 1 calc R U
C60 C 0.6817(10) 0.4660(7) 0.4802(5) 0.082(5) Uani 1 1 d . .
C61 C 0.6670(9) 0.4650(6) 0.4360(4) 0.071(4) Uani 1 1 d . .
C62 C 0.6435(8) 0.5112(5) 0.4121(4) 0.060(4) Uani 1 1 d . .
H62 H 0.6344 0.5111 0.3830 0.072 Uiso 1 1 calc R U
C63 C 0.6352(7) 0.5548(5) 0.4336(4) 0.050(3) Uani 1 1 d . .
C64 C 0.6438(8) 0.5575(5) 0.4765(4) 0.055(3) Uani 1 1 d . .
C65 C 0.6685(9) 0.5136(5) 0.5005(4) 0.065(4) Uani 1 1 d . .
H65 H 0.6763 0.5152 0.5294 0.077 Uiso 1 1 calc R U
C66 C 0.6125(7) 0.6369(5) 0.4540(3) 0.049(3) Uani 1 1 d . .
H66 H 0.5976 0.6733 0.4529 0.059 Uiso 1 1 calc R U
C67 C 0.8791(10) 1.0147(6) 0.3916(4) 0.084(5) Uani 1 1 d . .
H67 H 0.8662 1.0115 0.3627 0.101 Uiso 1 1 calc R U
C68 C 0.9349(12) 1.0489(7) 0.4098(5) 0.113(8) Uani 1 1 d . .
H68 H 0.9644 1.0669 0.3937 0.135 Uiso 1 1 calc R U
C69 C 0.9486(11) 1.0575(7) 0.4511(4) 0.108(8) Uani 1 1 d . .
H69 H 0.9854 1.0833 0.4625 0.130 Uiso 1 1 calc R U
C70 C 0.9125(11) 1.0311(8) 0.4764(4) 0.105(7) Uani 1 1 d . .
H70 H 0.9229 1.0389 0.5048 0.126 Uiso 1 1 calc R U
C72 C 0.8575(8) 0.9905(6) 0.4597(4) 0.063(4) Uani 1 1 d . .
C73 C 0.8404(8) 0.9838(6) 0.4168(4) 0.065(4) Uani 1 1 d . .
C74 C 0.7841(8) 0.9458(6) 0.3990(4) 0.068(4) Uani 1 1 d . .
H74 H 0.7697 0.9410 0.3702 0.082 Uiso 1 1 calc R U
C75 C 0.7522(7) 0.9169(5) 0.4253(3) 0.048(3) Uani 1 1 d . .
C76 C 0.7698(6) 0.9244(5) 0.4677(3) 0.044(3) Uani 1 1 d . .
C77 C 0.8212(8) 0.9613(6) 0.4849(3) 0.061(4) Uani 1 1 d . .
H77 H 0.8321 0.9671 0.5136 0.074 Uiso 1 1 calc R U
C78 C 0.6874(6) 0.8597(5) 0.4552(3) 0.044(3) Uani 1 1 d . .
H78 H 0.6544 0.8315 0.4588 0.053 Uiso 1 1 calc R U
C79 C 0.5060(6) 0.8168(4) 0.3547(3) 0.040(3) Uani 1 1 d . .
H79A H 0.5269 0.8534 0.3568 0.048 Uiso 1 1 calc R U
H79B H 0.4836 0.8101 0.3256 0.048 Uiso 1 1 calc R U
C80 C 0.6660(7) 0.8543(5) 0.3767(3) 0.042(3) Uani 1 1 d . .
H80A H 0.7017 0.8603 0.3585 0.051 Uiso 1 1 calc R U
H80B H 0.6195 0.8748 0.3656 0.051 Uiso 1 1 calc R U
C81 C 0.7869(6) 0.7797(5) 0.3904(3) 0.051(3) Uani 1 1 d . .
H81A H 0.7934 0.8069 0.4123 0.061 Uiso 1 1 calc R U
H81B H 0.8212 0.7497 0.4006 0.061 Uiso 1 1 calc R U
C82 C 0.7558(7) 0.6644(6) 0.3976(4) 0.059(3) Uani 1 1 d . .
H82A H 0.7483 0.6476 0.4232 0.070 Uiso 1 1 calc R U
H82B H 0.8040 0.6843 0.4041 0.070 Uiso 1 1 calc R U
C83 C 0.4757(6) 0.7022(4) 0.3559(3) 0.034(2) Uani 1 1 d . .
H83A H 0.4739 0.6643 0.3639 0.041 Uiso 1 1 calc R U
H83B H 0.4442 0.7229 0.3712 0.041 Uiso 1 1 calc R U
C84 C 0.6019(6) 0.6265(4) 0.3770(3) 0.038(2) Uani 1 1 d . .
H84A H 0.5489 0.6190 0.3636 0.045 Uiso 1 1 calc R U
H84B H 0.6349 0.6070 0.3619 0.045 Uiso 1 1 calc R U
C85 C 0.6169(6) 0.6856(4) 0.3755(3) 0.030(2) Uani 1 1 d . .
C86 C 0.5567(6) 0.7221(4) 0.3671(3) 0.034(2) Uani 1 1 d . .
C87 C 0.5715(6) 0.7776(4) 0.3681(3) 0.031(2) Uani 1 1 d . .
C88 C 0.6466(7) 0.7956(5) 0.3764(3) 0.042(3) Uani 1 1 d . .
C89 C 0.7057(6) 0.7592(5) 0.3827(3) 0.042(3) Uani 1 1 d . .
C90 C 0.6924(6) 0.7043(5) 0.3838(3) 0.036(2) Uani 1 1 d . .
C91 C 0.2347(7) 0.7164(6) 0.2362(4) 0.061(4) Uani 1 1 d . .
C92 C 0.1652(9) 0.7229(10) 0.2084(5) 0.125(9) Uani 1 1 d . .
H92 H 0.1640 0.7293 0.1803 0.149 Uiso 1 1 calc R U
C93 C 0.0990(9) 0.7200(11) 0.2224(5) 0.138(10) Uani 1 1 d . .
H93 H 0.0521 0.7225 0.2035 0.166 Uiso 1 1 calc R U
C94 C 0.1000(9) 0.7133(10) 0.2639(6) 0.130(9) Uani 1 1 d . .
H94 H 0.0538 0.7124 0.2731 0.155 Uiso 1 1 calc R U
C95 C 0.1668(8) 0.7080(7) 0.2917(4) 0.080(5) Uani 1 1 d . .
H95 H 0.1660 0.7047 0.3199 0.096 Uiso 1 1 calc R U
C96 C 0.2372(6) 0.7074(5) 0.2797(3) 0.049(3) Uani 1 1 d . .
C97 C 0.3062(6) 0.7046(5) 0.3076(3) 0.042(3) Uani 1 1 d . .
H97 H 0.3081 0.7013 0.3361 0.051 Uiso 1 1 calc R U
C98 C 0.3691(5) 0.7066(4) 0.2931(3) 0.030(2) Uani 1 1 d . .
C99 C 0.3685(5) 0.7133(4) 0.2510(3) 0.033(2) Uani 1 1 d . .
C100 C 0.3029(6) 0.7180(5) 0.2232(3) 0.047(3) Uani 1 1 d . .
H100 H 0.3032 0.7222 0.1950 0.057 Uiso 1 1 calc R U
C101 C 0.4865(6) 0.7109(4) 0.2823(3) 0.032(2) Uani 1 1 d . .
H101 H 0.5400 0.7106 0.2872 0.039 Uiso 1 1 calc R U
C102 C 0.8537(12) 0.4727(10) 0.3902(6) 0.122(3) Uani 1 1 d . .
C103 C 0.8851(11) 0.4189(9) 0.3961(5) 0.122(3) Uani 1 1 d . .
H103 H 0.8899 0.3973 0.3735 0.146 Uiso 1 1 calc R U
C104 C 0.9069(11) 0.4011(10) 0.4345(5) 0.122(3) Uani 1 1 d . .
H104 H 0.9275 0.3661 0.4380 0.146 Uiso 1 1 calc R U
C105 C 0.9020(11) 0.4297(10) 0.4700(6) 0.122(3) Uani 1 1 d . .
H105 H 0.9172 0.4145 0.4965 0.146 Uiso 1 1 calc R U
C107 C 0.8748(14) 0.4796(11) 0.4648(6) 0.156(11) Uani 1 1 d . .
H107 H 0.8717 0.4999 0.4883 0.188 Uiso 1 1 calc R U
C108 C 0.8504(12) 0.5035(10) 0.4259(6) 0.131(9) Uani 1 1 d . .
C109 C 0.8175(10) 0.5531(8) 0.4226(6) 0.102(6) Uani 1 1 d . .
H109 H 0.8106 0.5731 0.4456 0.122 Uiso 1 1 calc R U
C110 C 0.8269(11) 0.4936(8) 0.3495(6) 0.104(6) Uani 1 1 d . .
H110 H 0.8292 0.4730 0.3260 0.125 Uiso 1 1 calc R U
C111 C 0.7986(9) 0.5437(6) 0.3464(5) 0.073(4) Uani 1 1 d . .
C113 C 0.7947(8) 0.5718(7) 0.3817(4) 0.074(5) Uani 1 1 d . .
C114 C 0.7526(7) 0.6199(5) 0.3267(4) 0.053(3) Uani 1 1 d . .
H114 H 0.7335 0.6494 0.3100 0.064 Uiso 1 1 calc R U
C115 C 1.0186(8) 0.9564(7) 0.3362(4) 0.076(5) Uani 1 1 d . .
H115 H 1.0153 0.9711 0.3097 0.091 Uiso 1 1 calc R U
C116 C 1.0725(10) 0.9754(8) 0.3675(4) 0.098(6) Uani 1 1 d . .
H116 H 1.1066 1.0023 0.3630 0.117 Uiso 1 1 calc R U
C117 C 1.0764(10) 0.9534(8) 0.4079(5) 0.110(7) Uani 1 1 d . .
H117 H 1.1141 0.9660 0.4300 0.132 Uiso 1 1 calc R U
C118 C 1.0291(9) 0.9163(7) 0.4148(4) 0.095(6) Uani 1 1 d . .
H118 H 1.0348 0.9013 0.4414 0.114 Uiso 1 1 calc R U
C119 C 0.9686(8) 0.8984(7) 0.3823(3) 0.077(5) Uani 1 1 d . .
C121 C 0.9678(8) 0.9164(6) 0.3411(4) 0.071(4) Uani 1 1 d . .
C123 C 0.9162(7) 0.8938(5) 0.3086(3) 0.053(3) Uani 1 1 d . .
H123 H 0.9147 0.9054 0.2814 0.064 Uiso 1 1 calc R U
C124 C 0.9184(7) 0.8596(6) 0.3903(3) 0.058(4) Uani 1 1 d . .
H124 H 0.9195 0.8473 0.4173 0.069 Uiso 1 1 calc R U
C125 C 0.8686(7) 0.8405(5) 0.3580(3) 0.050(3) Uani 1 1 d . .
C126 C 0.8674(6) 0.8544(5) 0.3162(3) 0.041(3) Uani 1 1 d . .
C127 C 0.7839(6) 0.7943(5) 0.3142(3) 0.041(3) Uani 1 1 d . .
H127 H 0.7453 0.7692 0.3040 0.049 Uiso 1 1 calc R U
C128 C 1.0805(10) 0.6545(10) 0.3998(6) 0.094(6) Uani 1 1 d . .
H128 H 1.1139 0.6355 0.4206 0.113 Uiso 1 1 calc R U
C130 C 1.0912(9) 0.7065(10) 0.3967(5) 0.094(6) Uani 1 1 d . .
H130 H 1.1307 0.7236 0.4154 0.113 Uiso 1 1 calc R U
C131 C 1.0447(8) 0.7365(7) 0.3660(4) 0.076(5) Uani 1 1 d . .
H131 H 1.0532 0.7736 0.3637 0.091 Uiso 1 1 calc R U
C132 C 0.9856(8) 0.7111(7) 0.3388(4) 0.072(4) Uani 1 1 d . .
C133 C 0.9780(9) 0.6574(9) 0.3435(4) 0.082(5) Uani 1 1 d . .
C134 C 1.0272(8) 0.6278(8) 0.3761(5) 0.087(5) Uani 1 1 d . .
H134 H 1.0206 0.5907 0.3798 0.105 Uiso 1 1 calc R U
C135 C 0.9218(10) 0.6269(8) 0.3157(5) 0.086(5) Uani 1 1 d . .
H135 H 0.9174 0.5894 0.3179 0.104 Uiso 1 1 calc R U
C136 C 0.9385(7) 0.7367(7) 0.3077(4) 0.072(4) Uani 1 1 d . .
H136 H 0.9451 0.7740 0.3047 0.086 Uiso 1 1 calc R U
C137 C 0.8742(8) 0.6565(7) 0.2852(4) 0.071(4) Uani 1 1 d . .
C138 C 0.8832(8) 0.7122(6) 0.2808(4) 0.061(4) Uani 1 1 d . .
C139 C 0.7959(7) 0.6827(6) 0.2332(4) 0.057(3) Uani 1 1 d . .
H139 H 0.7611 0.6812 0.2077 0.069 Uiso 1 1 calc R U
C140 C 0.4626(13) 0.4514(7) 0.3271(4) 0.081(5) Uani 1 1 d . .
H140 H 0.4625 0.4201 0.3431 0.097 Uiso 1 1 calc R U
C141 C 0.3972(11) 0.4794(7) 0.3151(4) 0.082(5) Uani 1 1 d . .
H141 H 0.3518 0.4661 0.3213 0.099 Uiso 1 1 calc R U
C142 C 0.3963(10) 0.5280(6) 0.2937(4) 0.079(5) Uani 1 1 d . .
H142 H 0.3514 0.5485 0.2863 0.095 Uiso 1 1 calc R U
C143 C 0.4643(9) 0.5452(6) 0.2834(4) 0.062(4) Uani 1 1 d . .
C144 C 0.5325(10) 0.5138(5) 0.2951(4) 0.067(4) Uani 1 1 d . .
C145 C 0.5260(13) 0.4667(7) 0.3171(5) 0.095(6) Uani 1 1 d . .
H145 H 0.5693 0.4449 0.3251 0.114 Uiso 1 1 calc R U
C146 C 0.6008(9) 0.5277(5) 0.2847(4) 0.062(4) Uani 1 1 d . .
H146 H 0.6458 0.5081 0.2944 0.075 Uiso 1 1 calc R U
C147 C 0.4669(7) 0.5915(5) 0.2580(4) 0.050(3) Uani 1 1 d . .
H147 H 0.4236 0.6133 0.2496 0.061 Uiso 1 1 calc R U
C148 C 0.5334(7) 0.6032(5) 0.2462(3) 0.044(3) Uani 1 1 d . .
C149 C 0.5994(8) 0.5723(5) 0.2592(4) 0.056(3) Uani 1 1 d . .
C150 C 0.6213(7) 0.6312(4) 0.2178(3) 0.044(3) Uani 1 1 d . .
H150 H 0.6458 0.6501 0.1997 0.053 Uiso 1 1 calc R U
C151 C 0.4686(9) 0.9152(5) 0.2831(4) 0.062(4) Uani 1 1 d . .
H151 H 0.4182 0.9023 0.2767 0.074 Uiso 1 1 calc R U
C152 C 0.4838(10) 0.9614(5) 0.3051(4) 0.066(4) Uani 1 1 d . .
H152 H 0.4444 0.9800 0.3138 0.079 Uiso 1 1 calc R U
C153 C 0.5568(11) 0.9811(5) 0.3146(4) 0.074(5) Uani 1 1 d . .
H153 H 0.5676 1.0126 0.3305 0.088 Uiso 1 1 calc R U
C154 C 0.6135(11) 0.9552(5) 0.3010(3) 0.071(5) Uani 1 1 d . .
H154 H 0.6630 0.9697 0.3068 0.085 Uiso 1 1 calc R U
C155 C 0.5253(7) 0.8865(4) 0.2697(3) 0.043(3) Uani 1 1 d . .
C156 C 0.5997(8) 0.9076(4) 0.2789(3) 0.048(3) Uani 1 1 d . .
C157 C 0.5097(6) 0.8380(4) 0.2487(3) 0.036(2) Uani 1 1 d . .
H157 H 0.4601 0.8238 0.2429 0.043 Uiso 1 1 calc R U
C158 C 0.6585(7) 0.8802(4) 0.2650(3) 0.043(3) Uani 1 1 d . .
H158 H 0.7080 0.8946 0.2696 0.051 Uiso 1 1 calc R U
C159 C 0.6425(6) 0.8332(5) 0.2450(3) 0.041(3) Uani 1 1 d . .
C160 C 0.5672(6) 0.8118(4) 0.2369(3) 0.034(2) Uani 1 1 d . .
C161 C 0.6395(6) 0.7612(4) 0.2106(3) 0.036(2) Uani 1 1 d . .
H161 H 0.6556 0.7331 0.1954 0.043 Uiso 1 1 calc R U
C162 C 0.4188(7) 0.7661(5) 0.1636(3) 0.046(3) Uani 1 1 d . .
C163 C 0.4010(7) 0.6581(5) 0.1675(3) 0.043(3) Uani 1 1 d . .
C164 C 0.5178(6) 0.7036(4) 0.1396(3) 0.036(2) Uani 1 1 d . .
C165 C 0.7869(6) 0.7888(6) 0.1686(3) 0.053(3) Uani 1 1 d . .
C166 C 0.7906(8) 0.8820(6) 0.2071(3) 0.052(3) Uani 1 1 d . .
C167 C 0.9094(8) 0.8180(6) 0.2219(3) 0.057(3) Uani 1 1 d . .
C168 C 0.7312(11) 0.4922(8) 0.2444(6) 0.101(6) Uiso 1 1 d . .
C169 C 0.7690(7) 0.5520(5) 0.1913(4) 0.056(4) Uani 1 1 d . .
C170 C 0.8659(11) 0.5244(7) 0.2564(5) 0.091(6) Uani 1 1 d . .
C171 C -0.0511(9) 0.7485(8) 0.1143(6) 0.101(6) Uani 1 1 d . .
H17A H -0.0553 0.7823 0.1283 0.151 Uiso 1 1 calc R U
H17B H -0.0868 0.7483 0.0879 0.151 Uiso 1 1 calc R U
H17C H -0.0625 0.7189 0.1311 0.151 Uiso 1 1 calc R U
C172 C 0.0278(12) 0.7425(9) 0.1075(6) 0.103(6) Uiso 1 1 d . .
C173 C 0.0591(17) 0.7045(12) 0.0902(8) 0.154(10) Uiso 1 1 d D .
H173 H 0.0270 0.6747 0.0823 0.185 Uiso 1 1 calc R U
C174 C 0.1252(19) 0.6992(15) 0.0818(11) 0.200(14) Uiso 1 1 d D .
H174 H 0.1375 0.6694 0.0669 0.240 Uiso 1 1 calc R U
C175 C 0.1749(19) 0.7374(13) 0.0949(9) 0.177(12) Uiso 1 1 d . .
H175 H 0.2262 0.7342 0.0930 0.212 Uiso 1 1 calc R U
N1 N 0.4300(5) 0.7444(3) 0.4914(2) 0.037(2) Uani 1 1 d . .
N2 N 0.5155(6) 0.6780(4) 0.5097(3) 0.046(2) Uani 1 1 d . .
N3 N 0.6807(5) 0.7064(4) 0.5380(3) 0.045(2) Uani 1 1 d . .
N4 N 0.7115(5) 0.7949(4) 0.5346(3) 0.050(3) Uani 1 1 d . .
N5 N 0.5962(5) 0.8853(4) 0.5210(3) 0.045(2) Uani 1 1 d . .
N6 N 0.4729(5) 0.8640(4) 0.4993(2) 0.037(2) Uani 1 1 d . .
N7 N 0.3832(5) 0.8202(3) 0.4286(2) 0.0326(19) Uani 1 1 d . .
N8 N 0.4455(5) 0.8152(3) 0.3774(2) 0.0337(19) Uani 1 1 d . .
N9 N 0.6164(6) 0.6076(4) 0.4200(3) 0.055(3) Uani 1 1 d . .
N10 N 0.6316(7) 0.6093(4) 0.4889(3) 0.058(3) Uani 1 1 d . .
N11 N 0.7000(5) 0.8749(4) 0.4182(2) 0.046(2) Uani 1 1 d . .
N12 N 0.7255(5) 0.8880(4) 0.4848(3) 0.044(2) Uani 1 1 d . .
N13 N 0.8104(5) 0.8030(4) 0.3547(3) 0.045(2) Uani 1 1 d . .
N14 N 0.8168(5) 0.8238(4) 0.2903(2) 0.039(2) Uani 1 1 d . .
N15 N 0.7636(6) 0.6204(5) 0.3675(3) 0.063(3) Uani 1 1 d . .
N16 N 0.7713(7) 0.5738(5) 0.3121(3) 0.064(3) Uani 1 1 d . .
N18 N 0.4456(5) 0.7076(3) 0.3124(2) 0.0335(19) Uani 1 1 d . .
N19 N 0.4420(5) 0.7147(3) 0.2456(2) 0.035(2) Uani 1 1 d . .
N20 N 0.6871(5) 0.7990(3) 0.2275(2) 0.0331(19) Uani 1 1 d . .
N21 N 0.5689(4) 0.7639(3) 0.2155(2) 0.0286(18) Uani 1 1 d . .
N22 N 0.5511(5) 0.6433(4) 0.2202(3) 0.042(2) Uani 1 1 d . .
N23 N 0.6563(6) 0.5926(4) 0.2408(3) 0.051(3) Uani 1 1 d . .
N24 N 0.8247(6) 0.7281(4) 0.2463(3) 0.053(3) Uani 1 1 d . .
N25 N 0.8130(6) 0.6399(5) 0.2535(3) 0.060(3) Uani 1 1 d . .
O1 O 0.7827(6) 0.9244(5) 0.1967(3) 0.077(3) Uani 1 1 d . .
O2 O 0.9702(5) 0.8236(5) 0.2189(3) 0.087(4) Uani 1 1 d . .
O3 O 0.7754(5) 0.7768(4) 0.1341(2) 0.070(3) Uani 1 1 d . .
O4 O 0.3802(5) 0.8000(4) 0.1478(3) 0.066(3) Uani 1 1 d . .
O5 O 0.5379(4) 0.7036(3) 0.1090(2) 0.0387(17) Uani 1 1 d . .
O6 O 0.3540(5) 0.6276(4) 0.1566(3) 0.060(2) Uani 1 1 d . .
O7 O 0.7717(6) 0.5453(5) 0.1573(3) 0.091(4) Uani 1 1 d . .
O8 O 0.9236(8) 0.5041(6) 0.2614(4) 0.138(6) Uani 1 1 d . .
O9 O 0.7084(9) 0.4458(6) 0.2422(5) 0.129(5) Uiso 1 1 d . .
O10 O 0.7325(5) 0.9992(4) 0.5709(2) 0.054(2) Uani 1 1 d . .
O11 O 0.8851(5) 0.8795(4) 0.5850(3) 0.072(3) Uani 1 1 d . .
O12 O 0.6949(4) 0.8514(3) 0.6352(2) 0.0459(19) Uani 1 1 d . .
O13 O 0.2708(5) 0.9190(3) 0.4911(2) 0.052(2) Uani 1 1 d . .
O14 O 0.3585(4) 0.8072(4) 0.5805(2) 0.050(2) Uani 1 1 d . .
O15 O 0.2138(5) 0.7635(4) 0.4775(3) 0.060(2) Uani 1 1 d . .
O16 O 0.5807(5) 0.6773(3) 0.6287(2) 0.058(2) Uani 1 1 d . .
O17 O 0.5084(6) 0.5415(4) 0.5536(3) 0.076(3) Uani 1 1 d . .
O18 O 0.7471(6) 0.5809(4) 0.6005(3) 0.068(3) Uani 1 1 d . .
Re1 Re 0.61205(3) 0.63744(2) 0.54732(2) 0.04623(14) Uani 1 1 d . .
Re3 Re 0.71545(3) 0.87992(2) 0.54915(2) 0.04345(13) Uani 1 1 d . .
Re2 Re 0.36757(2) 0.81901(2) 0.49126(2) 0.02990(11) Uani 1 1 d . .
Re4 Re 0.48008(2) 0.70832(2) 0.18837(2) 0.03318(11) Uani 1 1 d . .
Re5 Re 0.80504(3) 0.80914(2) 0.22446(2) 0.04369(13) Uani 1 1 d . .
Re6 Re 0.76871(3) 0.55887(2) 0.24752(2) 0.05951(16) Uani 1 1 d . .
C178 C 0.147(2) 0.7855(19) 0.1128(13) 0.255(19) Uiso 1 1 d D .
H178 H 0.1780 0.8161 0.1181 0.307 Uiso 1 1 calc R U
C177 C 0.082(2) 0.7868(14) 0.1211(10) 0.197(13) Uiso 1 1 d D .
H177 H 0.0677 0.8160 0.1361 0.236 Uiso 1 1 calc R U

loop_
_atom_site_aniso_label
_atom_site_aniso_U_11
_atom_site_aniso_U_22
_atom_site_aniso_U_33
_atom_site_aniso_U_23
_atom_site_aniso_U_13
_atom_site_aniso_U_12
C2 0.098(13) 0.054(9) 0.073(10) -0.001(8) 0.028(9) -0.013(9)
C3 0.107(14) 0.061(10) 0.052(8) -0.015(7) 0.014(9) -0.023(9)
C4 0.102(12) 0.040(8) 0.064(9) 0.006(6) 0.013(9) 0.018(8)
C5 0.071(9) 0.048(8) 0.049(7) -0.002(6) 0.007(7) -0.009(7)
C6 0.063(8) 0.041(7) 0.042(6) 0.006(5) 0.018(6) 0.002(6)
C7 0.097(11) 0.043(7) 0.039(7) 0.002(5) 0.008(7) 0.003(7)
C8 0.056(8) 0.033(6) 0.038(6) 0.002(5) 0.008(5) 0.004(5)
C9 0.092(11) 0.037(7) 0.058(8) 0.001(6) 0.001(8) 0.018(7)
C10 0.072(9) 0.039(7) 0.035(6) 0.000(5) 0.014(6) 0.013(6)
C11 0.059(8) 0.056(8) 0.036(6) 0.004(5) 0.012(6) 0.017(6)
C12 0.041(6) 0.059(7) 0.022(5) -0.001(5) 0.011(5) 0.002(5)
C13 0.097(13) 0.21(2) 0.050(9) 0.028(11) 0.034(9) 0.104(15)
C14 0.113(5) 0.187(7) 0.074(4) 0.047(4) 0.040(3) 0.080(5)
C15 0.113(5) 0.187(7) 0.074(4) 0.047(4) 0.040(3) 0.080(5)
C16 0.113(5) 0.187(7) 0.074(4) 0.047(4) 0.040(3) 0.080(5)
C17 0.113(5) 0.187(7) 0.074(4) 0.047(4) 0.040(3) 0.080(5)
C18 0.113(5) 0.187(7) 0.074(4) 0.047(4) 0.040(3) 0.080(5)
C19 0.113(5) 0.187(7) 0.074(4) 0.047(4) 0.040(3) 0.080(5)
C20 0.051(8) 0.093(11) 0.027(6) 0.016(6) 0.010(5) 0.020(7)
C21 0.063(9) 0.083(10) 0.026(6) 0.011(6) 0.021(6) 0.006(7)
C22 0.044(7) 0.070(9) 0.028(6) 0.001(5) 0.006(5) 0.010(6)
C23 0.091(11) 0.042(7) 0.051(8) 0.011(6) 0.032(8) 0.001(7)
C24 0.066(9) 0.048(8) 0.055(8) 0.011(6) 0.023(7) 0.012(7)
C25 0.055(7) 0.039(6) 0.034(6) 0.006(5) 0.015(5) 0.009(5)
C26 0.047(7) 0.043(7) 0.032(5) 0.000(5) 0.012(5) -0.002(5)
C27 0.049(7) 0.045(7) 0.032(6) 0.001(5) 0.016(5) -0.011(5)
C28 0.068(9) 0.053(8) 0.037(6) -0.007(5) 0.020(6) -0.010(6)
C29 0.044(7) 0.055(8) 0.047(7) -0.003(6) 0.019(6) -0.006(6)
C30 0.043(6) 0.040(6) 0.032(5) 0.002(4) 0.015(5) 0.002(5)
C32 0.038(6) 0.050(7) 0.020(5) 0.006(4) 0.010(4) -0.010(5)
C33 0.038(6) 0.043(6) 0.036(6) 0.001(5) 0.005(5) -0.011(5)
C34 0.054(7) 0.038(6) 0.025(5) 0.000(4) 0.006(5) -0.006(5)
C35 0.063(9) 0.068(9) 0.036(6) 0.018(6) 0.006(6) 0.036(8)
C36 0.064(8) 0.054(8) 0.032(6) 0.013(5) 0.002(6) 0.035(6)
C37 0.061(8) 0.059(8) 0.031(6) 0.013(5) 0.015(6) 0.012(6)
C38 0.032(6) 0.063(8) 0.025(5) -0.002(5) -0.003(4) -0.001(5)
C39 0.031(7) 0.107(12) 0.022(5) 0.006(7) 0.003(5) -0.014(7)
C40 0.034(7) 0.079(9) 0.026(5) 0.007(5) -0.002(5) -0.007(6)
C41 0.024(5) 0.040(6) 0.037(6) 0.008(5) 0.011(4) -0.004(4)
C42 0.041(7) 0.039(7) 0.041(6) 0.011(5) 0.014(5) 0.010(5)
C43 0.050(7) 0.044(7) 0.022(5) 0.002(4) 0.004(5) -0.017(5)
C44 0.041(7) 0.078(9) 0.042(7) 0.007(6) -0.002(5) -0.009(6)
C45 0.047(9) 0.157(16) 0.034(7) 0.016(8) 0.004(6) 0.008(9)
C46 0.030(8) 0.21(2) 0.076(11) 0.019(13) -0.002(8) 0.012(11)
C046 0.042(8) 0.151(15) 0.035(7) 0.021(8) 0.022(6) 0.016(8)
C47 0.045(8) 0.112(12) 0.037(7) 0.013(7) 0.008(6) 0.004(8)
C48 0.049(7) 0.061(8) 0.030(6) 0.008(5) 0.004(5) 0.001(6)
C49 0.040(7) 0.065(8) 0.031(6) 0.001(5) 0.009(5) -0.006(6)
C50 0.037(6) 0.057(7) 0.027(5) -0.001(5) 0.005(5) -0.003(5)
C51 0.028(6) 0.049(7) 0.027(5) 0.009(4) 0.005(4) -0.001(5)
C52 0.047(7) 0.035(6) 0.021(5) 0.004(4) 0.007(4) 0.006(5)
C53 0.048(7) 0.039(6) 0.041(6) 0.006(5) 0.007(5) 0.003(5)
C54 0.032(5) 0.034(5) 0.018(4) 0.000(4) 0.000(4) 0.007(4)
C56 0.16(2) 0.092(13) 0.049(9) -0.002(9) 0.012(10) 0.022(13)
C57 0.20(2) 0.059(10) 0.066(10) 0.017(8) 0.038(12) 0.041(12)
C58 0.162(19) 0.083(12) 0.064(10) 0.018(9) 0.037(11) 0.061(12)
C59 0.156(17) 0.062(10) 0.051(8) 0.008(7) 0.030(10) 0.042(11)
C60 0.098(13) 0.085(12) 0.060(9) 0.015(8) 0.013(9) 0.020(10)
C61 0.095(12) 0.075(10) 0.046(7) -0.012(7) 0.023(7) 0.030(9)
C62 0.078(10) 0.044(8) 0.057(8) 0.010(6) 0.009(7) 0.021(7)
C63 0.052(8) 0.053(8) 0.044(7) 0.001(6) 0.006(6) 0.011(6)
C64 0.067(9) 0.060(8) 0.039(6) 0.016(6) 0.014(6) 0.026(7)
C65 0.104(12) 0.051(8) 0.040(7) 0.002(6) 0.020(7) 0.030(8)
C66 0.056(8) 0.070(8) 0.021(5) 0.012(5) 0.007(5) 0.019(6)
C67 0.120(14) 0.092(12) 0.040(7) -0.002(7) 0.020(8) -0.066(11)
C68 0.162(19) 0.117(15) 0.064(10) -0.009(9) 0.033(11) -0.109(14)
C69 0.152(17) 0.143(16) 0.043(8) -0.039(9) 0.049(10) -0.107(14)
C70 0.147(17) 0.138(16) 0.029(7) -0.014(8) 0.018(9) -0.091(14)
C72 0.063(9) 0.089(10) 0.037(7) -0.011(6) 0.013(6) -0.034(8)
C73 0.080(10) 0.090(10) 0.033(6) -0.003(6) 0.029(6) -0.036(8)
C74 0.082(11) 0.075(10) 0.047(7) -0.006(7) 0.011(7) -0.039(8)
C75 0.054(8) 0.065(8) 0.026(5) -0.001(5) 0.014(5) -0.016(6)
C76 0.040(7) 0.060(8) 0.032(6) 0.006(5) 0.009(5) -0.017(6)
C77 0.073(9) 0.092(10) 0.023(5) -0.003(6) 0.019(6) -0.030(8)
C78 0.035(6) 0.073(8) 0.026(5) 0.003(5) 0.013(5) -0.018(6)
C79 0.046(7) 0.040(6) 0.035(6) 0.002(5) 0.010(5) -0.005(5)
C80 0.045(7) 0.056(7) 0.024(5) 0.002(5) 0.004(5) -0.012(5)
C81 0.031(6) 0.080(9) 0.039(6) 0.008(6) 0.005(5) -0.018(6)
C82 0.046(8) 0.089(10) 0.039(7) -0.007(6) 0.004(6) 0.004(7)
C83 0.041(6) 0.039(6) 0.021(5) 0.002(4) 0.003(4) -0.003(5)
C84 0.024(5) 0.058(7) 0.033(5) -0.005(5) 0.010(4) 0.004(5)
C85 0.035(6) 0.041(6) 0.016(4) 0.001(4) 0.007(4) -0.007(5)
C86 0.044(6) 0.047(7) 0.011(4) 0.000(4) 0.005(4) -0.001(5)
C87 0.037(6) 0.044(6) 0.016(4) 0.000(4) 0.014(4) -0.009(5)
C88 0.049(7) 0.061(8) 0.015(5) 0.001(5) 0.005(5) 0.001(6)
C89 0.036(6) 0.074(9) 0.014(4) 0.006(5) 0.001(4) -0.016(6)
C90 0.025(5) 0.065(8) 0.017(5) 0.004(5) 0.001(4) 0.004(5)
C91 0.043(7) 0.099(11) 0.035(6) -0.017(7) -0.004(5) 0.016(7)
C92 0.054(10) 0.26(3) 0.053(9) -0.055(13) -0.007(8) 0.053(13)
C93 0.043(9) 0.32(3) 0.042(9) -0.025(13) -0.009(7) 0.050(14)
C94 0.041(10) 0.26(3) 0.089(13) -0.057(16) 0.021(9) -0.013(13)
C95 0.041(8) 0.149(16) 0.051(8) -0.011(9) 0.013(7) -0.013(9)
C96 0.023(6) 0.089(9) 0.034(6) -0.012(6) 0.004(5) -0.002(6)
C97 0.034(6) 0.069(8) 0.025(5) -0.001(5) 0.008(5) -0.010(5)
C98 0.030(5) 0.037(6) 0.026(5) -0.003(4) 0.008(4) 0.002(4)
C99 0.023(5) 0.044(6) 0.032(5) -0.003(4) 0.004(4) 0.000(4)
C100 0.031(6) 0.079(9) 0.034(6) -0.012(6) 0.012(5) 0.006(6)
C101 0.024(5) 0.042(6) 0.033(5) -0.010(4) 0.011(4) -0.002(4)
C102 0.113(5) 0.187(7) 0.074(4) 0.047(4) 0.040(3) 0.080(5)
C103 0.113(5) 0.187(7) 0.074(4) 0.047(4) 0.040(3) 0.080(5)
C104 0.113(5) 0.187(7) 0.074(4) 0.047(4) 0.040(3) 0.080(5)
C105 0.113(5) 0.187(7) 0.074(4) 0.047(4) 0.040(3) 0.080(5)
C107 0.18(2) 0.22(3) 0.071(12) 0.052(15) 0.007(13) 0.13(2)
C108 0.127(17) 0.19(2) 0.094(14) 0.082(15) 0.059(13) 0.093(16)
C109 0.077(12) 0.109(14) 0.114(15) 0.036(12) 0.009(10) 0.053(11)
C110 0.100(14) 0.124(17) 0.089(13) 0.035(12) 0.021(11) 0.032(12)
C111 0.078(11) 0.077(11) 0.064(9) 0.014(8) 0.013(8) 0.016(9)
C113 0.066(10) 0.109(13) 0.051(8) 0.026(8) 0.019(7) 0.041(9)
C114 0.063(9) 0.058(8) 0.040(7) -0.001(6) 0.012(6) 0.007(7)
C115 0.071(10) 0.110(13) 0.052(8) -0.024(8) 0.025(7) -0.048(9)
C116 0.113(14) 0.136(16) 0.048(8) -0.009(9) 0.024(9) -0.073(12)
C117 0.104(14) 0.169(19) 0.054(9) -0.036(11) 0.006(9) -0.085(14)
C118 0.102(13) 0.142(15) 0.039(7) -0.015(8) 0.012(8) -0.091(12)
C119 0.075(10) 0.135(14) 0.025(6) -0.023(7) 0.019(6) -0.061(10)
C121 0.060(9) 0.103(12) 0.051(8) -0.008(8) 0.012(7) -0.048(8)
C123 0.046(7) 0.082(9) 0.032(6) -0.004(6) 0.009(5) -0.024(7)
C124 0.053(8) 0.089(10) 0.031(6) -0.012(6) 0.010(5) -0.032(7)
C125 0.045(7) 0.082(9) 0.027(5) -0.007(6) 0.012(5) -0.021(6)
C126 0.034(6) 0.066(8) 0.022(5) -0.011(5) 0.001(4) -0.016(5)
C127 0.035(6) 0.060(7) 0.026(5) -0.012(5) 0.002(4) -0.014(5)
C128 0.064(12) 0.147(19) 0.072(12) -0.011(13) 0.014(9) 0.014(13)
C130 0.055(10) 0.17(2) 0.051(9) -0.029(12) -0.007(8) 0.016(12)
C131 0.044(8) 0.116(14) 0.066(9) -0.028(9) 0.007(7) -0.011(8)
C132 0.060(9) 0.104(13) 0.047(8) -0.022(8) -0.003(7) 0.029(9)
C133 0.059(10) 0.143(17) 0.046(8) -0.012(10) 0.016(7) 0.013(11)
C134 0.034(8) 0.152(17) 0.070(10) -0.013(10) -0.004(7) 0.014(9)
C135 0.083(12) 0.104(14) 0.072(11) -0.015(9) 0.016(9) 0.012(10)
C136 0.035(7) 0.106(12) 0.069(9) -0.023(9) -0.001(7) 0.001(7)
C137 0.055(9) 0.112(13) 0.037(7) 0.002(7) -0.010(6) 0.003(8)
C138 0.059(9) 0.070(10) 0.057(8) -0.009(7) 0.017(7) -0.003(7)
C139 0.053(8) 0.078(10) 0.035(6) -0.009(7) -0.003(6) 0.004(7)
C140 0.142(17) 0.061(10) 0.046(8) -0.015(7) 0.033(10) -0.012(11)
C141 0.108(14) 0.087(12) 0.058(9) 0.005(8) 0.032(9) -0.040(11)
C142 0.103(13) 0.082(11) 0.061(9) -0.024(8) 0.038(9) -0.032(10)
C143 0.085(11) 0.059(9) 0.049(7) -0.010(6) 0.033(7) -0.022(8)
C144 0.111(13) 0.045(8) 0.051(8) -0.016(6) 0.030(8) -0.024(8)
C145 0.17(2) 0.061(10) 0.068(10) -0.007(8) 0.048(12) -0.023(11)
C146 0.078(10) 0.048(8) 0.056(8) -0.002(6) 0.002(7) 0.003(7)
C147 0.051(8) 0.055(8) 0.051(7) -0.012(6) 0.025(6) -0.017(6)
C148 0.055(8) 0.044(7) 0.035(6) -0.001(5) 0.013(5) 0.002(6)
C149 0.066(9) 0.054(8) 0.055(8) 0.002(6) 0.025(7) 0.005(7)
C150 0.059(8) 0.043(7) 0.032(6) -0.013(5) 0.017(5) -0.010(6)
C151 0.085(10) 0.047(8) 0.066(9) 0.002(6) 0.044(8) 0.005(7)
C152 0.107(13) 0.049(8) 0.052(8) 0.007(6) 0.043(8) 0.021(8)
C153 0.145(16) 0.040(8) 0.039(7) -0.008(6) 0.025(9) 0.011(9)
C154 0.142(15) 0.041(7) 0.026(6) 0.002(5) 0.009(7) 0.000(8)
C155 0.071(9) 0.034(6) 0.028(5) 0.005(4) 0.021(5) 0.007(6)
C156 0.087(10) 0.039(7) 0.019(5) 0.000(4) 0.014(6) -0.005(6)
C157 0.039(6) 0.043(6) 0.026(5) 0.002(4) 0.010(4) 0.008(5)
C158 0.053(7) 0.041(7) 0.036(6) -0.009(5) 0.012(5) -0.002(5)
C159 0.045(7) 0.061(7) 0.016(5) -0.007(5) 0.005(4) -0.013(6)
C160 0.044(6) 0.045(6) 0.016(4) 0.002(4) 0.010(4) 0.002(5)
C161 0.044(7) 0.042(6) 0.022(5) -0.002(4) 0.007(4) 0.002(5)
C162 0.059(8) 0.058(8) 0.020(5) 0.000(5) 0.008(5) 0.013(6)
C163 0.048(7) 0.057(7) 0.027(5) -0.004(5) 0.013(5) 0.007(6)
C164 0.048(7) 0.047(6) 0.015(5) -0.004(4) 0.008(4) -0.011(5)
C165 0.028(6) 0.097(10) 0.035(6) -0.016(6) 0.010(5) -0.022(6)
C166 0.064(9) 0.066(9) 0.023(5) -0.001(6) 0.004(5) -0.016(7)
C167 0.051(8) 0.087(10) 0.031(6) -0.010(6) 0.003(6) -0.003(7)
C169 0.048(8) 0.065(9) 0.046(7) -0.027(6) -0.014(6) 0.023(6)
C170 0.097(13) 0.090(12) 0.073(11) -0.018(9) -0.016(9) 0.042(11)
C171 0.072(12) 0.130(17) 0.100(14) -0.017(12) 0.017(10) -0.007(11)
N1 0.042(5) 0.040(5) 0.025(4) 0.007(4) 0.003(4) 0.007(4)
N2 0.067(7) 0.044(6) 0.027(5) 0.003(4) 0.008(4) 0.020(5)
N3 0.048(6) 0.061(7) 0.029(5) 0.007(4) 0.016(4) 0.008(5)
N4 0.042(6) 0.078(7) 0.034(5) 0.006(5) 0.016(4) 0.004(5)
N5 0.043(6) 0.068(7) 0.025(4) 0.011(4) 0.009(4) -0.003(5)
N6 0.042(5) 0.047(5) 0.024(4) 0.000(4) 0.013(4) -0.005(4)
N7 0.037(5) 0.039(5) 0.020(4) -0.002(3) 0.003(4) -0.002(4)
N8 0.039(5) 0.046(5) 0.015(4) -0.004(3) 0.003(3) -0.004(4)
N9 0.083(8) 0.048(6) 0.035(5) -0.006(4) 0.011(5) 0.018(6)
N10 0.092(9) 0.057(7) 0.027(5) 0.008(4) 0.017(5) 0.030(6)
N11 0.042(6) 0.073(7) 0.021(4) 0.001(4) 0.004(4) -0.019(5)
N12 0.036(5) 0.071(7) 0.026(4) 0.007(4) 0.009(4) -0.016(5)
N13 0.037(5) 0.072(7) 0.025(4) -0.005(4) 0.006(4) -0.018(5)
N14 0.035(5) 0.056(6) 0.027(4) -0.005(4) 0.007(4) -0.007(4)
N15 0.058(7) 0.091(9) 0.037(6) 0.002(6) 0.007(5) 0.007(6)
N16 0.074(8) 0.065(8) 0.046(6) 0.006(5) 0.000(6) 0.020(6)
N18 0.034(5) 0.047(5) 0.020(4) 0.007(4) 0.005(3) 0.001(4)
N19 0.032(5) 0.049(6) 0.025(4) 0.004(4) 0.007(4) -0.003(4)
N20 0.027(4) 0.046(5) 0.026(4) -0.012(4) 0.004(3) -0.003(4)
N21 0.031(5) 0.030(5) 0.027(4) -0.003(3) 0.011(3) -0.004(4)
N22 0.039(5) 0.054(6) 0.034(5) 0.000(4) 0.014(4) 0.002(4)
N23 0.067(7) 0.048(6) 0.040(5) -0.004(5) 0.013(5) 0.018(5)
N24 0.054(7) 0.070(7) 0.034(5) -0.017(5) 0.007(5) -0.001(6)
N25 0.065(8) 0.069(8) 0.044(6) -0.023(6) 0.004(5) -0.005(6)
O1 0.093(8) 0.084(8) 0.055(6) 0.012(5) 0.016(5) -0.016(6)
O2 0.031(5) 0.184(12) 0.050(6) -0.004(6) 0.014(4) -0.022(6)
O3 0.056(6) 0.122(9) 0.033(5) -0.022(5) 0.010(4) -0.009(5)
O4 0.067(6) 0.083(7) 0.047(5) 0.016(5) 0.009(5) 0.012(5)
O5 0.039(4) 0.051(5) 0.029(4) -0.006(3) 0.013(3) -0.003(3)
O6 0.051(5) 0.079(7) 0.051(5) -0.020(5) 0.011(4) -0.030(5)
O7 0.087(8) 0.109(9) 0.065(7) -0.038(6) -0.014(6) 0.057(7)
O8 0.114(11) 0.182(14) 0.098(9) -0.024(9) -0.022(8) 0.115(11)
O10 0.051(5) 0.072(6) 0.038(5) 0.014(4) 0.010(4) -0.012(5)
O11 0.030(5) 0.124(9) 0.057(6) 0.012(5) -0.006(4) 0.007(5)
O12 0.041(5) 0.070(6) 0.027(4) 0.011(4) 0.007(3) -0.008(4)
O13 0.056(5) 0.046(5) 0.056(5) 0.008(4) 0.013(4) 0.007(4)
O14 0.040(5) 0.087(6) 0.026(4) 0.009(4) 0.015(3) -0.008(4)
O15 0.051(6) 0.069(6) 0.059(5) -0.007(4) 0.010(4) -0.022(5)
O16 0.080(6) 0.064(6) 0.036(4) 0.011(4) 0.024(4) 0.019(5)
O17 0.086(8) 0.065(7) 0.074(7) 0.023(5) 0.011(6) 0.014(6)
O18 0.076(7) 0.078(7) 0.043(5) 0.004(5) -0.005(5) 0.025(5)
Re1 0.0616(3) 0.0539(3) 0.0239(2) 0.00837(19) 0.0107(2) 0.0236(2)
Re3 0.0332(2) 0.0770(4) 0.0196(2) 0.0076(2) 0.00436(17) -0.0093(2)
Re2 0.0336(2) 0.0340(2) 0.02247(19) 0.00274(16) 0.00691(16) -0.00148(17)
Re4 0.0335(2) 0.0446(3) 0.0228(2) -0.00449(17) 0.00884(16) -0.00423(19)
Re5 0.0350(3) 0.0710(3) 0.0243(2) -0.0091(2) 0.00454(18) -0.0131(2)
Re6 0.0631(4) 0.0589(3) 0.0515(3) -0.0106(2) 0.0006(3) 0.0197(3)

loop_
_atom_type_symbol
_atom_type_description
_atom_type_scat_dispersion_real
_atom_type_scat_dispersion_imag
_atom_type_scat_source
C C 0.0033 0.0016 'International Tables Vol C Tables 4.2.6.8 and 6.1.1.4'
H H 0.0000 0.0000 'International Tables Vol C Tables 4.2.6.8 and 6.1.1.4'
N N 0.0061 0.0033 'International Tables Vol C Tables 4.2.6.8 and 6.1.1.4'
O O 0.0106 0.0060 'International Tables Vol C Tables 4.2.6.8 and 6.1.1.4'
Re Re -1.0185 7.2310 'International Tables Vol C Tables 4.2.6.8 and 6.1.1.4'

loop_
_geom_angle_atom_site_label_1
_geom_angle_atom_site_label_2
_geom_angle_atom_site_label_3
_geom_angle
C5 C2 C3 119.4(16)
C5 C2 H2 120.3
C3 C2 H2 120.3
C4 C3 C2 122.6(14)
C4 C3 H3 118.7
C2 C3 H3 118.7
C3 C4 C7 120.5(14)
C3 C4 H4 119.7
C7 C4 H4 119.7
C2 C5 C6 123.4(14)
C2 C5 H5 118.3
C6 C5 H5 118.3
C5 C6 C8 124.3(12)
C5 C6 C7 118.6(11)
C8 C6 C7 117.1(12)
C9 C7 C4 122.5(13)
C9 C7 C6 122.0(11)
C4 C7 C6 115.4(12)
C10 C8 C6 121.2(11)
C10 C8 H8 119.4
C6 C8 H8 119.4
C11 C9 C7 116.8(12)
C11 C9 H9 121.6
C7 C9 H9 121.6
C8 C10 N1 131.6(10)
C8 C10 C11 119.9(11)
N1 C10 C11 108.4(10)
C9 C11 C10 122.9(12)
C9 C11 N2 130.4(11)
C10 C11 N2 106.6(10)
N1 C12 N2 118.1(10)
N1 C12 H12 120.9
N2 C12 H12 120.9
C18 C13 C14 114(2)
C18 C13 H13 122.8
C14 C13 H13 122.8
C15 C14 C13 121.9(18)
C15 C14 H14 119.1
C13 C14 H14 119.1
C16 C15 C14 120(2)
C16 C15 H15 119.8
C14 C15 H15 119.8
C15 C16 C17 122(2)
C15 C16 H16 118.9
C17 C16 H16 118.9
C046 C17 C16 121(2)
C046 C17 C18 120(2)
C16 C17 C18 119.0(19)
C19 C18 C17 121.4(19)
C19 C18 C13 117(2)
C17 C18 C13 122(2)
C20 C19 C18 117(2)
C20 C19 H19 121.6
C18 C19 H19 121.6
C19 C20 C21 121.5(16)
C19 C20 N3 130.4(16)
C21 C20 N3 107.9(11)
N4 C21 C20 109.5(11)
N4 C21 C046 129.3(14)
C20 C21 C046 121.2(13)
N3 C22 N4 116.6(10)
N3 C22 H22 121.7
N4 C22 H22 121.7
C28 C23 C24 121.0(12)
C28 C23 H23 119.5
C24 C23 H23 119.5
C25 C24 C23 120.5(12)
C25 C24 H24 119.7
C23 C24 H24 119.7
C24 C25 C26 120.4(12)
C24 C25 H25 119.8
C26 C25 H25 119.8
C27 C26 C25 118.8(10)
C27 C26 C30 120.7(10)
C25 C26 C30 120.6(11)
C28 C27 C29 120.6(11)
C28 C27 C26 119.4(11)
C29 C27 C26 120.0(10)
C23 C28 C27 119.8(12)
C23 C28 H28 120.1
C27 C28 H28 120.1
C33 C29 C27 118.1(11)
C33 C29 H29 120.9
C27 C29 H29 120.9
C32 C30 C26 118.5(10)
C32 C30 H30 120.7
C26 C30 H30 120.7
C30 C32 N6 131.9(10)
C30 C32 C33 120.6(9)
N6 C32 C33 107.4(9)
C29 C33 C32 122.0(10)
C29 C33 N5 131.1(10)
C32 C33 N5 106.9(9)
N5 C34 N6 120.1(10)
N5 C34 H34 119.9
N6 C34 H34 119.9
O17 C35 Re1 179.6(13)
O18 C36 Re1 176.9(11)
O16 C37 Re1 177.3(11)
O12 C38 Re3 176.8(10)
O10 C39 Re3 173.7(11)
O11 C40 Re3 176.4(12)
O14 C41 Re2 174.6(9)
O13 C42 Re2 173.9(10)
O15 C43 Re2 174.8(10)
C45 C44 C49 121.9(12)
C45 C44 H44 119.1
C49 C44 H44 119.1
C44 C45 C46 120.1(13)
C44 C45 H45 120.0
C46 C45 H45 120.0
C47 C46 C45 119.9(14)
C47 C46 H46 120.0
C45 C46 H46 120.0
C17 C046 C21 119.2(19)
C17 C046 H046 120.4
C21 C046 H046 120.4
C46 C47 C48 121.6(13)
C46 C47 H47 119.2
C48 C47 H47 119.2
C47 C48 C53 121.9(11)
C47 C48 C49 117.9(10)
C53 C48 C49 120.2(11)
C50 C49 C44 121.8(10)
C50 C49 C48 119.8(10)
C44 C49 C48 118.4(11)
C51 C50 C49 118.1(10)
C51 C50 H50 121.0
C49 C50 H50 121.0
C50 C51 C52 123.0(10)
C50 C51 N8 130.8(9)
C52 C51 N8 106.2(8)
C53 C52 C51 121.4(9)
C53 C52 N7 129.5(9)
C51 C52 N7 109.1(9)
C52 C53 C48 117.6(10)
C52 C53 H53 121.2
C48 C53 H53 121.2
N7 C54 N8 113.9(8)
N7 C54 H54 123.0
N8 C54 H54 123.0
C57 C56 C61 122.9(15)
C57 C56 H56 118.6
C61 C56 H56 118.6
C56 C57 C58 119.4(16)
C56 C57 H57 120.3
C58 C57 H57 120.3
C57 C58 C59 120.7(14)
C57 C58 H58 119.6
C59 C58 H58 119.6
C60 C59 C58 119.3(14)
C60 C59 H59 120.4
C58 C59 H59 120.4
C59 C60 C65 119.9(13)
C59 C60 C61 120.6(15)
C65 C60 C61 119.4(13)
C56 C61 C62 121.3(13)
C56 C61 C60 116.7(14)
C62 C61 C60 122.0(13)
C63 C62 C61 114.7(12)
C63 C62 H62 122.7
C61 C62 H62 122.7
C62 C63 C64 126.1(12)
C62 C63 N9 129.7(11)
C64 C63 N9 104.3(10)
C65 C64 N10 128.4(11)
C65 C64 C63 120.3(12)
N10 C64 C63 111.0(10)
C64 C65 C60 117.4(12)
C64 C65 H65 121.3
C60 C65 H65 121.3
N10 C66 N9 113.5(11)
N10 C66 H66 123.3
N9 C66 H66 123.3
C68 C67 C73 119.1(13)
C68 C67 H67 120.4
C73 C67 H67 120.4
C69 C68 C67 120.5(14)
C69 C68 H68 119.7
C67 C68 H68 119.7
C70 C69 C68 123.2(14)
C70 C69 H69 118.4
C68 C69 H69 118.4
C69 C70 C72 119.3(12)
C69 C70 H70 120.4
C72 C70 H70 120.4
C77 C72 C73 121.7(11)
C77 C72 C70 120.9(11)
C73 C72 C70 117.4(11)
C72 C73 C67 120.2(12)
C72 C73 C74 119.1(11)
C67 C73 C74 120.7(11)
C75 C74 C73 116.6(11)
C75 C74 H74 121.7
C73 C74 H74 121.7
C74 C75 C76 123.2(11)
C74 C75 N11 130.9(10)
C76 C75 N11 105.9(9)
C77 C76 C75 120.9(10)
C77 C76 N12 131.9(10)
C75 C76 N12 107.2(9)
C76 C77 C72 118.5(10)
C76 C77 H77 120.8
C72 C77 H77 120.8
N12 C78 N11 112.3(10)
N12 C78 H78 123.9
N11 C78 H78 123.9
N8 C79 C87 116.8(8)
N8 C79 H79A 108.1
C87 C79 H79A 108.1
N8 C79 H79B 108.1
C87 C79 H79B 108.1
H79A C79 H79B 107.3
N11 C80 C88 113.3(8)
N11 C80 H80A 108.9
C88 C80 H80A 108.9
N11 C80 H80B 108.9
C88 C80 H80B 108.9
H80A C80 H80B 107.7
N13 C81 C89 115.4(9)
N13 C81 H81A 108.4
C89 C81 H81A 108.4
N13 C81 H81B 108.4
C89 C81 H81B 108.4
H81A C81 H81B 107.5
C90 C82 N15 116.5(10)
C90 C82 H82A 108.2
N15 C82 H82A 108.2
C90 C82 H82B 108.2
N15 C82 H82B 108.2
H82A C82 H82B 107.3
N18 C83 C86 110.9(8)
N18 C83 H83A 109.5
C86 C83 H83A 109.5
N18 C83 H83B 109.5
C86 C83 H83B 109.5
H83A C83 H83B 108.0
N9 C84 C85 110.4(8)
N9 C84 H84A 109.6
C85 C84 H84A 109.6
N9 C84 H84B 109.6
C85 C84 H84B 109.6
H84A C84 H84B 108.1
C86 C85 C90 120.0(10)
C86 C85 C84 120.5(9)
C90 C85 C84 119.5(9)
C85 C86 C87 120.0(10)
C85 C86 C83 120.3(9)
C87 C86 C83 119.7(9)
C88 C87 C86 119.4(10)
C88 C87 C79 120.7(9)
C86 C87 C79 119.4(9)
C89 C88 C87 120.2(11)
C89 C88 C80 117.9(10)
C87 C88 C80 121.9(10)
C88 C89 C90 121.3(10)
C88 C89 C81 119.3(11)
C90 C89 C81 119.3(11)
C89 C90 C85 119.0(10)
C89 C90 C82 122.2(10)
C85 C90 C82 118.6(11)
C100 C91 C92 121.1(13)
C100 C91 C96 118.2(10)
C92 C91 C96 120.7(13)
C93 C92 C91 119.4(16)
C93 C92 H92 120.3
C91 C92 H92 120.3
C92 C93 C94 120.9(14)
C92 C93 H93 119.5
C94 C93 H93 119.5
C95 C94 C93 120.7(15)
C95 C94 H94 119.6
C93 C94 H94 119.6
C94 C95 C96 122.1(14)
C94 C95 H95 119.0
C96 C95 H95 119.0
C97 C96 C95 123.0(11)
C97 C96 C91 120.5(10)
C95 C96 C91 116.1(11)
C98 C97 C96 118.1(10)
C98 C97 H97 121.0
C96 C97 H97 121.0
C97 C98 N18 132.4(9)
C97 C98 C99 122.6(9)
N18 C98 C99 104.8(8)
C100 C99 N19 129.7(9)
C100 C99 C98 121.2(9)
N19 C99 C98 109.2(8)
C99 C100 C91 119.3(10)
C99 C100 H100 120.4
C91 C100 H100 120.4
N19 C101 N18 111.5(9)
N19 C101 H101 124.3
N18 C101 H101 124.3
C108 C102 C110 121.7(19)
C108 C102 C103 117.9(16)
C110 C102 C103 120.3(19)
C104 C103 C102 118(2)
C104 C103 H103 121.1
C102 C103 H103 121.1
C103 C104 C105 126(2)
C103 C104 H104 117.2
C105 C104 H104 117.2
C107 C105 C104 116.8(18)
C107 C105 H105 121.6
C104 C105 H105 121.6
C105 C107 C108 123(2)
C105 C107 H107 118.3
C108 C107 H107 118.3
C109 C108 C107 120(2)
C109 C108 C102 120.9(17)
C107 C108 C102 118(2)
C108 C109 C113 114.2(18)
C108 C109 H109 122.9
C113 C109 H109 122.9
C111 C110 C102 117.1(19)
C111 C110 H110 121.4
C102 C110 H110 121.4
C110 C111 N16 129.6(16)
C110 C111 C113 119.5(15)
N16 C111 C113 110.9(13)
N15 C113 C111 104.3(12)
N15 C113 C109 129.3(15)
C111 C113 C109 126.4(15)
N16 C114 N15 113.0(12)
N16 C114 H114 123.5
N15 C114 H114 123.5
C116 C115 C121 123.1(14)
C116 C115 H115 118.5
C121 C115 H115 118.5
C115 C116 C117 118.2(14)
C115 C116 H116 120.9
C117 C116 H116 120.9
C118 C117 C116 121.8(14)
C118 C117 H117 119.1
C116 C117 H117 119.1
C117 C118 C119 120.4(14)
C117 C118 H118 119.8
C119 C118 H118 119.8
C124 C119 C121 121.6(11)
C124 C119 C118 119.6(12)
C121 C119 C118 118.4(12)
C115 C121 C123 123.4(13)
C115 C121 C119 117.5(12)
C123 C121 C119 119.1(11)
C126 C123 C121 119.7(11)
C126 C123 H123 120.1
C121 C123 H123 120.1
C125 C124 C119 116.7(11)
C125 C124 H124 121.7
C119 C124 H124 121.7
C124 C125 N13 132.2(11)
C124 C125 C126 124.5(11)
N13 C125 C126 103.2(9)
N14 C126 C123 131.2(10)
N14 C126 C125 110.6(9)
C123 C126 C125 118.2(9)
N14 C127 N13 113.9(9)
N14 C127 H127 123.0
N13 C127 H127 123.0
C134 C128 C130 124(2)
C134 C128 H128 117.9
C130 C128 H128 117.9
C128 C130 C131 120.7(17)
C128 C130 H130 119.7
C131 C130 H130 119.7
C130 C131 C132 119.4(18)
C130 C131 H131 120.3
C132 C131 H131 120.3
C136 C132 C133 119.4(15)
C136 C132 C131 123.6(18)
C133 C132 C131 116.9(15)
C132 C133 C135 121.3(16)
C132 C133 C134 121.8(16)
C135 C133 C134 116.8(19)
C128 C134 C133 117(2)
C128 C134 H134 121.5
C133 C134 H134 121.5
C137 C135 C133 115.6(17)
C137 C135 H135 122.2
C133 C135 H135 122.2
C138 C136 C132 123.6(17)
C138 C136 H136 118.2
C132 C136 H136 118.2
C135 C137 C138 122.0(14)
C135 C137 N25 130.6(16)
C138 C137 N25 107.4(12)
C136 C138 C137 117.9(14)
C136 C138 N24 136.3(15)
C137 C138 N24 105.8(11)
N25 C139 N24 121.8(12)
N25 C139 H139 119.1
N24 C139 H139 119.1
C145 C140 C141 121.6(17)
C145 C140 H140 119.2
C141 C140 H140 119.2
C140 C141 C142 120.8(16)
C140 C141 H141 119.6
C142 C141 H141 119.6
C141 C142 C143 117.9(17)
C141 C142 H142 121.1
C143 C142 H142 121.1
C142 C143 C147 121.6(15)
C142 C143 C144 120.4(14)
C147 C143 C144 117.7(12)
C146 C144 C145 121.1(17)
C146 C144 C143 123.1(13)
C145 C144 C143 115.8(16)
C140 C145 C144 123(2)
C140 C145 H145 118.3
C144 C145 H145 118.3
C144 C146 C149 116.6(14)
C144 C146 H146 121.7
C149 C146 H146 121.7
C148 C147 C143 118.6(13)
C148 C147 H147 120.7
C143 C147 H147 120.7
C147 C148 N22 130.9(11)
C147 C148 C149 122.0(11)
N22 C148 C149 107.0(10)
C146 C149 N23 129.4(13)
C146 C149 C148 121.9(12)
N23 C149 C148 108.6(11)
N23 C150 N22 119.1(11)
N23 C150 H150 120.5
N22 C150 H150 120.5
C152 C151 C155 121.8(14)
C152 C151 H151 119.1
C155 C151 H151 119.1
C151 C152 C153 120.0(13)
C151 C152 H152 120.0
C153 C152 H152 120.0
C154 C153 C152 120.1(13)
C154 C153 H153 120.0
C152 C153 H153 120.0
C153 C154 C156 121.0(16)
C153 C154 H154 119.5
C156 C154 H154 119.5
C157 C155 C151 121.3(12)
C157 C155 C156 120.9(10)
C151 C155 C156 117.7(11)
C154 C156 C155 119.3(13)
C154 C156 C158 121.4(13)
C155 C156 C158 119.3(10)
C160 C157 C155 118.6(11)
C160 C157 H157 120.7
C155 C157 H157 120.7
C159 C158 C156 118.9(11)
C159 C158 H158 120.6
C156 C158 H158 120.6
C158 C159 N20 131.4(10)
C158 C159 C160 120.8(11)
N20 C159 C160 107.7(9)
C157 C160 N21 131.5(10)
C157 C160 C159 121.4(10)
N21 C160 C159 107.1(9)
N20 C161 N21 118.1(9)
N20 C161 H161 121.0
N21 C161 H161 121.0
O4 C162 Re4 177.9(12)
O6 C163 Re4 177.4(10)
O5 C164 Re4 175.5(10)
O3 C165 Re5 179.3(14)
O1 C166 Re5 179.3(13)
O2 C167 Re5 177.4(11)
O9 C168 Re6 177.4(18)
O7 C169 Re6 176.2(11)
O8 C170 Re6 180(2)
C172 C171 H17A 109.5
C172 C171 H17B 109.5
H17A C171 H17B 109.5
C172 C171 H17C 109.5
H17A C171 H17C 109.5
H17B C171 H17C 109.5
C173 C172 C177 111(3)
C173 C172 C171 131(2)
C177 C172 C171 118(2)
C174 C173 C172 133(3)
C174 C173 H173 113.5
C172 C173 H173 113.5
C173 C174 C175 117(4)
C173 C174 H174 121.7
C175 C174 H174 121.7
C174 C175 C178 117(4)
C174 C175 H175 121.5
C178 C175 H175 121.5
C12 N1 C10 103.8(9)
C12 N1 Re2 131.2(7)
C10 N1 Re2 124.7(7)
C12 N2 C11 102.9(9)
C12 N2 Re1 125.8(7)
C11 N2 Re1 131.0(7)
C22 N3 C20 103.1(11)
C22 N3 Re1 125.1(8)
C20 N3 Re1 131.7(9)
C22 N4 C21 102.6(11)
C22 N4 Re3 127.9(8)
C21 N4 Re3 128.0(9)
C34 N5 C33 101.6(9)
C34 N5 Re3 132.4(8)
C33 N5 Re3 125.8(7)
C34 N6 C32 103.7(9)
C34 N6 Re2 130.7(7)
C32 N6 Re2 125.5(7)
C54 N7 C52 104.5(8)
C54 N7 Re2 124.0(6)
C52 N7 Re2 131.5(7)
C54 N8 C51 106.3(8)
C54 N8 C79 129.9(9)
C51 N8 C79 122.9(8)
C66 N9 C63 106.7(9)
C66 N9 C84 127.2(10)
C63 N9 C84 126.1(9)
C66 N10 C64 104.4(9)
C66 N10 Re1 123.7(8)
C64 N10 Re1 129.5(7)
C78 N11 C75 107.1(9)
C78 N11 C80 129.4(9)
C75 N11 C80 123.5(8)
C78 N12 C76 107.4(8)
C78 N12 Re3 123.9(7)
C76 N12 Re3 128.7(7)
C127 N13 C125 106.9(9)
C127 N13 C81 130.1(9)
C125 N13 C81 123.0(9)
C127 N14 C126 105.1(8)
C127 N14 Re5 123.6(7)
C126 N14 Re5 130.0(7)
C114 N15 C113 107.6(11)
C114 N15 C82 131.9(12)
C113 N15 C82 120.1(11)
C114 N16 C111 104.2(11)
C114 N16 Re6 124.1(8)
C111 N16 Re6 131.4(10)
C101 N18 C98 107.4(8)
C101 N18 C83 126.4(9)
C98 N18 C83 126.0(8)
C101 N19 C99 107.0(8)
C101 N19 Re4 124.6(7)
C99 N19 Re4 127.4(6)
C161 N20 C159 103.7(8)
C161 N20 Re5 128.5(7)
C159 N20 Re5 127.7(7)
C161 N21 C160 103.4(8)
C161 N21 Re4 124.4(7)
C160 N21 Re4 131.9(7)
C150 N22 C148 102.7(9)
C150 N22 Re4 127.5(8)
C148 N22 Re4 129.7(7)
C150 N23 C149 102.3(10)
C150 N23 Re6 132.4(9)
C149 N23 Re6 125.0(8)
C139 N24 C138 101.8(11)
C139 N24 Re5 133.5(9)
C138 N24 Re5 124.6(9)
C139 N25 C137 102.3(12)
C139 N25 Re6 134.0(9)
C137 N25 Re6 123.7(10)
C36 Re1 C37 86.5(5)
C36 Re1 C35 91.4(5)
C37 Re1 C35 88.8(5)
C36 Re1 N10 95.2(4)
C37 Re1 N10 178.3(4)
C35 Re1 N10 91.4(5)
C36 Re1 N2 179.2(4)
C37 Re1 N2 94.3(4)
C35 Re1 N2 88.5(4)
N10 Re1 N2 84.0(4)
C36 Re1 N3 92.3(5)
C37 Re1 N3 94.1(5)
C35 Re1 N3 175.4(4)
N10 Re1 N3 85.6(4)
N2 Re1 N3 87.7(4)
C38 Re3 C40 86.7(4)
C38 Re3 C39 91.0(5)
C40 Re3 C39 86.0(5)
C38 Re3 N5 96.2(4)
C40 Re3 N5 176.8(4)
C39 Re3 N5 92.5(4)
C38 Re3 N4 89.8(4)
C40 Re3 N4 92.6(5)
C39 Re3 N4 178.3(4)
N5 Re3 N4 88.9(4)
C38 Re3 N12 172.4(4)
C40 Re3 N12 96.0(4)
C39 Re3 N12 96.3(4)
N5 Re3 N12 81.4(3)
N4 Re3 N12 83.0(4)
C41 Re2 C43 85.4(4)
C41 Re2 C42 87.3(4)
C43 Re2 C42 86.1(5)
C41 Re2 N7 173.1(4)
C43 Re2 N7 98.0(4)
C42 Re2 N7 98.8(4)
C41 Re2 N1 93.0(4)
C43 Re2 N1 92.1(4)
C42 Re2 N1 178.1(4)
N7 Re2 N1 80.9(3)
C41 Re2 N6 97.0(4)
C43 Re2 N6 176.6(4)
C42 Re2 N6 91.6(4)
N7 Re2 N6 79.9(3)
N1 Re2 N6 90.2(3)
C164 Re4 C162 87.5(5)
C164 Re4 C163 91.3(4)
C162 Re4 C163 91.0(5)
C164 Re4 N19 177.4(4)
C162 Re4 N19 93.6(4)
C163 Re4 N19 91.0(4)
C164 Re4 N21 91.7(4)
C162 Re4 N21 90.4(4)
C163 Re4 N21 176.7(4)
N19 Re4 N21 86.0(3)
C164 Re4 N22 95.1(4)
C162 Re4 N22 177.0(4)
C163 Re4 N22 90.3(4)
N19 Re4 N22 83.7(3)
N21 Re4 N22 88.1(3)
C165 Re5 C166 88.5(5)
C165 Re5 C167 87.5(5)
C166 Re5 C167 87.1(6)
C165 Re5 N24 93.6(5)
C166 Re5 N24 177.6(4)
C167 Re5 N24 91.7(5)
C165 Re5 N20 92.6(4)
C166 Re5 N20 93.0(5)
C167 Re5 N20 179.9(6)
N24 Re5 N20 88.2(4)
C165 Re5 N14 172.5(4)
C166 Re5 N14 97.0(4)
C167 Re5 N14 97.8(4)
N24 Re5 N14 81.0(3)
N20 Re5 N14 82.2(3)
C168 Re6 C169 86.4(7)
C168 Re6 C170 85.1(9)
C169 Re6 C170 85.3(6)
C168 Re6 N23 91.2(7)
C169 Re6 N23 97.5(4)
C170 Re6 N23 175.2(7)
C168 Re6 N25 177.9(7)
C169 Re6 N25 95.6(5)
C170 Re6 N25 95.5(7)
N23 Re6 N25 88.0(4)
C168 Re6 N16 98.4(7)
C169 Re6 N16 175.2(5)
C170 Re6 N16 95.5(6)
N23 Re6 N16 82.0(4)
N25 Re6 N16 79.6(4)
C177 C178 C175 122(5)
C177 C178 H178 119.1
C175 C178 H178 119.1
C178 C177 C172 120(4)
C178 C177 H177 120.2
C172 C177 H177 120.2

loop_
_geom_bond_atom_site_label_1
_geom_bond_atom_site_label_2
_geom_bond_distance
C2 C5 1.347(18)
C2 C3 1.35(2)
C2 H2 0.9500
C3 C4 1.34(2)
C3 H3 0.9500
C4 C7 1.455(18)
C4 H4 0.9500
C5 C6 1.373(17)
C5 H5 0.9500
C6 C8 1.399(15)
C6 C7 1.456(18)
C7 C9 1.410(19)
C8 C10 1.370(16)
C8 H8 0.9500
C9 C11 1.373(17)
C9 H9 0.9500
C10 N1 1.411(14)
C10 C11 1.412(16)
C11 N2 1.450(15)
C12 N1 1.319(13)
C12 N2 1.328(14)
C12 H12 0.9500
C13 C18 1.45(2)
C13 C14 1.48(3)
C13 H13 0.9500
C14 C15 1.43(3)
C14 H14 0.9500
C15 C16 1.34(2)
C15 H15 0.9500
C16 C17 1.42(3)
C16 H16 0.9500
C17 C046 1.34(2)
C17 C18 1.44(3)
C18 C19 1.42(3)
C19 C20 1.37(2)
C19 H19 0.9500
C20 C21 1.402(19)
C20 N3 1.416(15)
C21 N4 1.380(15)
C21 C046 1.406(17)
C22 N3 1.325(15)
C22 N4 1.375(15)
C22 H22 0.9500
C23 C28 1.379(18)
C23 C24 1.381(19)
C23 H23 0.9500
C24 C25 1.357(16)
C24 H24 0.9500
C25 C26 1.415(15)
C25 H25 0.9500
C26 C27 1.414(15)
C26 C30 1.425(14)
C27 C28 1.394(15)
C27 C29 1.402(16)
C28 H28 0.9500
C29 C33 1.383(15)
C29 H29 0.9500
C30 C32 1.358(14)
C30 H30 0.9500
C32 N6 1.410(12)
C32 C33 1.414(14)
C33 N5 1.470(14)
C34 N5 1.295(14)
C34 N6 1.317(14)
C34 H34 0.9500
C35 O17 1.161(16)
C35 Re1 1.926(17)
C36 O18 1.156(13)
C36 Re1 1.903(11)
C37 O16 1.153(13)
C37 Re1 1.912(12)
C38 O12 1.161(12)
C38 Re3 1.905(11)
C39 O10 1.125(16)
C39 Re3 1.959(17)
C40 O11 1.150(13)
C40 Re3 1.910(11)
C41 O14 1.129(11)
C41 Re2 1.912(10)
C42 O13 1.137(12)
C42 Re2 1.928(11)
C43 O15 1.154(13)
C43 Re2 1.913(11)
C44 C45 1.324(18)
C44 C49 1.400(15)
C44 H44 0.9500
C45 C46 1.41(2)
C45 H45 0.9500
C46 C47 1.350(19)
C46 H46 0.9500
C046 H046 0.9500
C47 C48 1.390(17)
C47 H47 0.9500
C48 C53 1.428(15)
C48 C49 1.432(15)
C49 C50 1.396(15)
C50 C51 1.364(13)
C50 H50 0.9500
C51 C52 1.391(13)
C51 N8 1.405(13)
C52 C53 1.362(15)
C52 N7 1.421(12)
C53 H53 0.9500
C54 N7 1.326(12)
C54 N8 1.356(11)
C54 H54 0.9500
C56 C57 1.37(2)
C56 C61 1.40(2)
C56 H56 0.9500
C57 C58 1.39(2)
C57 H57 0.9500
C58 C59 1.40(2)
C58 H58 0.9500
C59 C60 1.39(2)
C59 H59 0.9500
C60 C65 1.42(2)
C60 C61 1.446(19)
C61 C62 1.424(18)
C62 C63 1.334(17)
C62 H62 0.9500
C63 C64 1.411(16)
C63 N9 1.419(15)
C64 C65 1.382(16)
C64 N10 1.397(15)
C65 H65 0.9500
C66 N10 1.339(13)
C66 N9 1.368(14)
C66 H66 0.9500
C67 C68 1.370(19)
C67 C73 1.431(16)
C67 H67 0.9500
C68 C69 1.367(19)
C68 H68 0.9500
C69 C70 1.348(19)
C69 H69 0.9500
C70 C72 1.452(18)
C70 H70 0.9500
C72 C77 1.382(16)
C72 C73 1.414(16)
C73 C74 1.433(17)
C74 C75 1.359(16)
C74 H74 0.9500
C75 C76 1.400(14)
C75 N11 1.402(14)
C76 C77 1.355(16)
C76 N12 1.415(13)
C77 H77 0.9500
C78 N12 1.295(14)
C78 N11 1.359(12)
C78 H78 0.9500
C79 N8 1.458(13)
C79 C87 1.535(15)
C79 H79A 0.9900
C79 H79B 0.9900
C80 N11 1.487(13)
C80 C88 1.514(16)
C80 H80A 0.9900
C80 H80B 0.9900
C81 N13 1.470(13)
C81 C89 1.531(14)
C81 H81A 0.9900
C81 H81B 0.9900
C82 C90 1.521(16)
C82 N15 1.521(16)
C82 H82A 0.9900
C82 H82B 0.9900
C83 N18 1.451(11)
C83 C86 1.522(14)
C83 H83A 0.9900
C83 H83B 0.9900
C84 N9 1.486(13)
C84 C85 1.511(14)
C84 H84A 0.9900
C84 H84B 0.9900
C85 C86 1.407(14)
C85 C90 1.419(14)
C86 C87 1.417(14)
C87 C88 1.406(15)
C88 C89 1.391(16)
C89 C90 1.399(16)
C91 C100 1.396(16)
C91 C92 1.412(18)
C91 C96 1.461(16)
C92 C93 1.38(2)
C92 H92 0.9500
C93 C94 1.40(2)
C93 H93 0.9500
C94 C95 1.37(2)
C94 H94 0.9500
C95 C96 1.416(17)
C95 H95 0.9500
C96 C97 1.398(15)
C97 C98 1.330(14)
C97 H97 0.9500
C98 N18 1.402(12)
C98 C99 1.416(13)
C99 C100 1.354(14)
C99 N19 1.385(12)
C100 H100 0.9500
C101 N19 1.324(12)
C101 N18 1.374(12)
C101 H101 0.9500
C102 C108 1.43(3)
C102 C110 1.44(2)
C102 C103 1.46(3)
C103 C104 1.34(2)
C103 H103 0.9500
C104 C105 1.41(3)
C104 H104 0.9500
C105 C107 1.34(3)
C105 H105 0.9500
C107 C108 1.42(2)
C107 H107 0.9500
C108 C109 1.37(2)
C109 C113 1.42(2)
C109 H109 0.9500
C110 C111 1.35(2)
C110 H110 0.9500
C111 N16 1.377(17)
C111 C113 1.39(2)
C113 N15 1.385(17)
C114 N16 1.328(16)
C114 N15 1.337(15)
C114 H114 0.9500
C115 C116 1.360(19)
C115 C121 1.397(18)
C115 H115 0.9500
C116 C117 1.45(2)
C116 H116 0.9500
C117 C118 1.32(2)
C117 H117 0.9500
C118 C119 1.446(17)
C118 H118 0.9500
C119 C124 1.398(17)
C119 C121 1.445(17)
C121 C123 1.398(16)
C123 C126 1.383(15)
C123 H123 0.9500
C124 C125 1.343(15)
C124 H124 0.9500
C125 N13 1.401(14)
C125 C126 1.439(14)
C126 N14 1.360(13)
C127 N14 1.322(13)
C127 N13 1.355(12)
C127 H127 0.9500
C128 C134 1.30(2)
C128 C130 1.33(3)
C128 H128 0.9500
C130 C131 1.40(2)
C130 H130 0.9500
C131 C132 1.405(19)
C131 H131 0.9500
C132 C136 1.36(2)
C132 C133 1.37(2)
C133 C135 1.45(2)
C133 C134 1.46(2)
C134 H134 0.9500
C135 C137 1.40(2)
C135 H135 0.9500
C136 C138 1.347(18)
C136 H136 0.9500
C137 C138 1.42(2)
C137 N25 1.428(16)
C138 N24 1.451(17)
C139 N25 1.274(16)
C139 N24 1.290(16)
C139 H139 0.9500
C140 C145 1.32(2)
C140 C141 1.36(2)
C140 H140 0.9500
C141 C142 1.41(2)
C141 H141 0.9500
C142 C143 1.416(19)
C142 H142 0.9500
C143 C147 1.445(18)
C143 C144 1.45(2)
C144 C146 1.40(2)
C144 C145 1.41(2)
C145 H145 0.9500
C146 C149 1.403(18)
C146 H146 0.9500
C147 C148 1.377(16)
C147 H147 0.9500
C148 N22 1.410(14)
C148 C149 1.416(17)
C149 N23 1.404(16)
C150 N23 1.314(14)
C150 N22 1.328(14)
C150 H150 0.9500
C151 C152 1.369(19)
C151 C155 1.405(16)
C151 H151 0.9500
C152 C153 1.39(2)
C152 H152 0.9500
C153 C154 1.37(2)
C153 H153 0.9500
C154 C156 1.399(16)
C154 H154 0.9500
C155 C157 1.403(15)
C155 C156 1.421(17)
C156 C158 1.427(16)
C157 C160 1.359(14)
C157 H157 0.9500
C158 C159 1.357(15)
C158 H158 0.9500
C159 N20 1.390(14)
C159 C160 1.440(15)
C160 N21 1.404(12)
C161 N20 1.325(13)
C161 N21 1.327(13)
C161 H161 0.9500
C162 O4 1.155(13)
C162 Re4 1.907(12)
C163 O6 1.145(13)
C163 Re4 1.928(13)
C164 O5 1.157(11)
C164 Re4 1.900(9)
C165 O3 1.168(12)
C165 Re5 1.898(11)
C166 O1 1.120(15)
C166 Re5 1.918(15)
C167 O2 1.137(14)
C167 Re5 1.925(14)
C168 O9 1.23(2)
C168 Re6 1.80(2)
C169 O7 1.163(15)
C169 Re6 1.888(13)
C170 O8 1.144(18)
C170 Re6 1.930(17)
C171 C172 1.50(2)
C171 H17A 0.9800
C171 H17B 0.9800
C171 H17C 0.9800
C172 C173 1.30(3)
C172 C177 1.49(4)
C173 C174 1.294(18)
C173 H173 0.9500
C174 C175 1.33(4)
C174 H174 0.9500
C175 C178 1.49(4)
C175 H175 0.9500
N1 Re2 2.187(9)
N2 Re1 2.182(9)
N3 Re1 2.191(10)
N4 Re3 2.186(11)
N5 Re3 2.175(9)
N6 Re2 2.187(9)
N7 Re2 2.172(8)
N10 Re1 2.175(9)
N12 Re3 2.207(8)
N14 Re5 2.197(8)
N16 Re6 2.182(11)
N19 Re4 2.172(8)
N20 Re5 2.177(8)
N21 Re4 2.178(8)
N22 Re4 2.209(9)
N23 Re6 2.174(10)
N24 Re5 2.164(11)
N25 Re6 2.179(11)
C178 C177 1.263(19)
C178 H178 0.9500
C177 H177 0.9500

loop_
_platon_squeeze_void_nr
_platon_squeeze_void_average_x
_platon_squeeze_void_average_y
_platon_squeeze_void_average_z
_platon_squeeze_void_volume
_platon_squeeze_void_count_electrons
_platon_squeeze_void_content
1 -0.090 1.026 0.209 346 117 ' '
2 0.090 0.526 0.291 346 118 ' '
3 -0.090 0.474 0.709 346 115 ' '
4 0.090 0.974 0.791 346 115 ' '
5 0.116 0.845 0.493 17 3 ' '
6 0.116 0.655 0.993 17 2 ' '
7 0.146 0.808 0.024 7 1 ' '
8 0.146 0.692 0.524 7 1 ' '
9 0.244 0.595 0.078 18 2 ' '
10 0.244 0.905 0.578 18 2 ' '
11 0.289 0.880 0.184 29 4 ' '
12 0.289 0.620 0.684 29 4 ' '
13 0.711 0.380 0.316 29 3 ' '
14 0.711 0.120 0.816 29 3 ' '
15 0.756 0.095 0.422 18 2 ' '
16 0.756 0.405 0.922 18 2 ' '
17 0.884 0.345 0.007 17 2 ' '
18 0.854 0.308 0.476 7 1 ' '
19 0.884 0.155 0.507 17 2 ' '
20 0.854 0.192 0.976 7 1 ' '
